data_7105196
loop_
_publ_author_name
'Askarizadeh, Elham'
'Yaghoob, Sahar Bani'
'Boghaei, Davar M'
'Slawin, Alexandra M Z'
'Love, Jason B'

_publ_section_title
;
 Tailoring dicobalt Pacman complexes of Schiff-base calixpyrroles
 towards dioxygen reduction catalysis.
;
_journal_issue 5
_journal_name_full 'Chemical communications (Cambridge, England)'
_journal_page_first 710
_journal_page_last 712
_journal_paper_doi 10.1039/b923189g
_journal_volume 46
_journal_year 2010
_chemical_formula_sum 'C71 H54 Cl12 Co2 N9 O'
_chemical_formula_weight 1592.49
_chemical_name_systematic
;
?
;
_space_group_IT_number 61
_symmetry_cell_setting orthorhombic
_symmetry_space_group_name_Hall '-P 2ac 2ab'
_symmetry_space_group_name_H-M 'P b c a'
_atom_sites_solution_hydrogens geom
_atom_sites_solution_primary direct
_atom_sites_solution_secondary difmap
_audit_creation_date 2008-11-25T14:00:20-00:00
_audit_creation_method 'WinGX routine CIF_UPDATE'
_cell_angle_alpha 90
_cell_angle_beta 90
_cell_angle_gamma 90
_cell_formula_units_Z 8
_cell_length_a 20.627(2)
_cell_length_b 22.087(3)
_cell_length_c 30.628(4)
_cell_measurement_reflns_used 20612
_cell_measurement_temperature 293(2)
_cell_measurement_theta_max 28.4967
_cell_measurement_theta_min 1.6561
_cell_volume 13953(3)
_computing_cell_refinement 'CrystalClear (Rigaku Inc., 2007)'
_computing_data_collection 'CrystalClear (Rigaku Inc., 2007)'
_computing_data_reduction 'CrystalClear (Rigaku Inc., 2007)'
_computing_structure_refinement 'SHELXL-97 (Sheldrick, 2008)'
_computing_structure_solution 'SUPERFLIP (Palatinus & Chapuis 2007)'
_diffrn_ambient_temperature 293(2)
_diffrn_detector_area_resol_mean 14.7059
_diffrn_measured_fraction_theta_full 0.999
_diffrn_measured_fraction_theta_max 0.999
_diffrn_measurement_device
;
Mercury (2x2 bin mode)
;
_diffrn_measurement_method dtprofit.ref
_diffrn_orient_matrix_type d*Trek
_diffrn_orient_matrix_UB_11 0.0484
_diffrn_orient_matrix_UB_12 -0.0014
_diffrn_orient_matrix_UB_13 -0.0022
_diffrn_orient_matrix_UB_21 0.0021
_diffrn_orient_matrix_UB_22 0.0396
_diffrn_orient_matrix_UB_23 0.0219
_diffrn_orient_matrix_UB_31 0.0008
_diffrn_orient_matrix_UB_32 -0.0159
_diffrn_orient_matrix_UB_33 0.0285
_diffrn_radiation_monochromator graphite
_diffrn_radiation_type MoK\a
_diffrn_radiation_wavelength 0.71073
_diffrn_reflns_av_R_equivalents 0.2903
_diffrn_reflns_av_unetI/netI 0.2266
_diffrn_reflns_limit_h_max 18
_diffrn_reflns_limit_h_min -24
_diffrn_reflns_limit_k_max 26
_diffrn_reflns_limit_k_min -16
_diffrn_reflns_limit_l_max 36
_diffrn_reflns_limit_l_min -33
_diffrn_reflns_number 85490
_diffrn_reflns_reduction_process 'Lp corrections applied'
_diffrn_reflns_theta_full 25.33
_diffrn_reflns_theta_max 25.33
_diffrn_reflns_theta_min 1.51
_exptl_absorpt_coefficient_mu 0.987
_exptl_absorpt_correction_T_max 1
_exptl_absorpt_correction_T_min 0.8533
_exptl_absorpt_correction_type multi-scan
_exptl_crystal_colour Red
_exptl_crystal_density_diffrn 1.516
_exptl_crystal_density_method 'not measured'
_exptl_crystal_description Prism
_exptl_crystal_F_000 6472
_exptl_crystal_size_max 0.06
_exptl_crystal_size_mid 0.03
_exptl_crystal_size_min 0.03
_refine_diff_density_max 0.985
_refine_diff_density_min -0.785
_refine_diff_density_rms 0.126
_refine_ls_extinction_method none
_refine_ls_goodness_of_fit_ref 0.985
_refine_ls_hydrogen_treatment mixed
_refine_ls_matrix_type full
_refine_ls_number_parameters 859
_refine_ls_number_reflns 12745
_refine_ls_number_restraints 16
_refine_ls_restrained_S_all 0.987
_refine_ls_R_factor_all 0.2146
_refine_ls_R_factor_gt 0.0981
_refine_ls_shift/su_max 0
_refine_ls_shift/su_mean 0
_refine_ls_structure_factor_coef Fsqd
_refine_ls_weighting_details 'calc w=1/[\s^2^(Fo^2^)+(0.0896P)^2^+0.0000P] where P=(Fo^2^+2Fc^2^)/3'
_refine_ls_weighting_scheme calc
_refine_ls_wR_factor_gt 0.2
_refine_ls_wR_factor_ref 0.2514
_reflns_number_gt 5685
_reflns_number_total 12745
_reflns_threshold_expression >2\s(I)
_cod_data_source_file b923189g.txt
_cod_data_source_block mer
_cod_depositor_comments
;
The following automatic conversions were performed:
'_symmetry_cell_setting' value 'Orthorhombic' changed to 'orthorhombic'
according to '/home/saulius/struct/CIF-dictionaries/cif_core.dic'
dictionary named 'cif_core.dic' version 2.4.1 from
2010-06-29.

'_exptl_absorpt_correction_type' value 'Multi-scan' changed
to 'multi-scan' according to
'/home/saulius/struct/CIF-dictionaries/cif_core.dic' dictionary named
'cif_core.dic' version 2.4.1 from 2010-06-29.

Automatic conversion script
Id: cif_fix_enum 1527 2010-12-29 10:47:43Z saulius 
;
_cod_original_sg_symbol_H-M Pbca
_cod_database_code 7105196

loop_
_symmetry_equiv_pos_as_xyz
'x, y, z'
'-x+1/2, -y, z+1/2'
'x+1/2, -y+1/2, -z'
'-x, y+1/2, -z+1/2'
'-x, -y, -z'
'x-1/2, y, -z-1/2'
'-x-1/2, y-1/2, z'
'x, -y-1/2, z-1/2'

loop_
_atom_site_label
_atom_site_type_symbol
_atom_site_fract_x
_atom_site_fract_y
_atom_site_fract_z
_atom_site_U_iso_or_equiv
_atom_site_adp_type
_atom_site_occupancy
_atom_site_symmetry_multiplicity
_atom_site_calc_flag
_atom_site_refinement_flags
_atom_site_disorder_assembly
_atom_site_disorder_group
C1 C 0.3619(4) 0.1582(4) 0.5004(3) 0.031(2) Uani 1 1 d . . .
H1 H 0.3841 0.1389 0.5229 0.037 Uiso 1 1 calc R . .
C1S C 0.1051(4) 0.5175(4) 0.3926(3) 0.048(3) Uani 1 1 d . . .
H1S H 0.0758 0.5439 0.4091 0.058 Uiso 1 1 calc R . .
C2 C 0.3904(4) 0.1651(4) 0.4597(3) 0.0286(19) Uani 1 1 d . . .
C2S C 0.6253(4) 0.0365(5) 0.4328(4) 0.062(3) Uani 1 1 d . . .
H2S H 0.6534 0.0723 0.4338 0.074 Uiso 1 1 calc R . .
C3 C 0.4516(4) 0.1527(4) 0.4407(3) 0.034(2) Uani 1 1 d . . .
H3 H 0.4864 0.1337 0.4543 0.041 Uiso 1 1 calc R . .
C3S C 0.6713(4) 0.3173(4) 0.1931(3) 0.047(3) Uani 1 1 d . . .
H3S H 0.7129 0.3238 0.1784 0.056 Uiso 1 1 calc R . .
C4 C 0.4501(4) 0.1740(4) 0.3981(3) 0.035(2) Uani 1 1 d . . .
H4 H 0.4832 0.1715 0.3776 0.042 Uiso 1 1 calc R . .
C5 C 0.3881(3) 0.2003(4) 0.3923(3) 0.0278(19) Uani 1 1 d . . .
C6 C 0.3598(3) 0.2310(4) 0.3520(3) 0.0275(19) Uani 1 1 d . . .
C7 C 0.3177(4) 0.1853(4) 0.3261(3) 0.032(2) Uani 1 1 d . . .
C8 C 0.2647(4) 0.1520(4) 0.3406(3) 0.040(2) Uani 1 1 d . . .
H8 H 0.2492 0.1565 0.3689 0.048 Uiso 1 1 calc R . .
C9 C 0.2351(4) 0.1116(4) 0.3118(3) 0.046(3) Uani 1 1 d . . .
H9 H 0.2007 0.0879 0.3212 0.056 Uiso 1 1 calc R . .
C10 C 0.2571(5) 0.1067(5) 0.2685(3) 0.053(3) Uani 1 1 d . . .
H10 H 0.2356 0.0812 0.2491 0.064 Uiso 1 1 calc R . .
C11 C 0.3107(4) 0.1396(5) 0.2542(3) 0.049(3) Uani 1 1 d . . .
H11 H 0.3268 0.1349 0.2261 0.058 Uiso 1 1 calc R . .
C12 C 0.3388(4) 0.1792(4) 0.2830(3) 0.037(2) Uani 1 1 d . . .
C13 C 0.3972(4) 0.2192(4) 0.2776(3) 0.040(2) Uani 1 1 d . . .
C14 C 0.4358(4) 0.2301(5) 0.2418(3) 0.053(3) Uani 1 1 d . . .
H14 H 0.4263 0.2117 0.2152 0.064 Uiso 1 1 calc R . .
C15 C 0.4871(5) 0.2672(6) 0.2451(4) 0.063(3) Uani 1 1 d . . .
H15 H 0.5122 0.275 0.2206 0.075 Uiso 1 1 calc R . .
C16 C 0.5032(4) 0.2940(5) 0.2844(4) 0.065(3) Uani 1 1 d . . .
H16 H 0.54 0.3181 0.2865 0.078 Uiso 1 1 calc R . .
C17 C 0.4638(4) 0.2847(4) 0.3211(3) 0.045(3) Uani 1 1 d . . .
H17 H 0.4733 0.3035 0.3475 0.054 Uiso 1 1 calc R . .
C18 C 0.4099(4) 0.2467(4) 0.3171(3) 0.039(2) Uani 1 1 d . . .
C19 C 0.3223(4) 0.2873(4) 0.3648(3) 0.029(2) Uani 1 1 d . . .
C20 C 0.3216(4) 0.3456(4) 0.3469(3) 0.034(2) Uani 1 1 d . . .
H20 H 0.3433 0.3578 0.3218 0.04 Uiso 1 1 calc R . .
C21 C 0.2832(4) 0.3821(4) 0.3729(3) 0.033(2) Uani 1 1 d . . .
H21 H 0.2744 0.423 0.3689 0.04 Uiso 1 1 calc R . .
C22 C 0.2602(4) 0.3445(4) 0.4065(3) 0.030(2) Uani 1 1 d . . .
C23 C 0.2330(3) 0.3542(4) 0.4486(3) 0.0289(19) Uani 1 1 d . . .
H23 H 0.2147 0.3914 0.4557 0.035 Uiso 1 1 calc R . .
C24 C 0.2075(4) 0.3149(4) 0.5194(3) 0.030(2) Uani 1 1 d . . .
C25 C 0.2458(4) 0.3356(4) 0.5538(3) 0.032(2) Uani 1 1 d . . .
H25 H 0.2865 0.3515 0.5475 0.038 Uiso 1 1 calc R . .
C26 C 0.2259(4) 0.3336(4) 0.5970(3) 0.036(2) Uani 1 1 d . . .
C27 C 0.2698(4) 0.3530(4) 0.6343(3) 0.046(3) Uani 1 1 d . . .
H27A H 0.2475 0.382 0.6522 0.069 Uiso 1 1 calc R . .
H27B H 0.3085 0.3711 0.6226 0.069 Uiso 1 1 calc R . .
H27C H 0.2811 0.3183 0.6515 0.069 Uiso 1 1 calc R . .
C28 C 0.1640(4) 0.3097(4) 0.6065(3) 0.034(2) Uani 1 1 d . . .
C29 C 0.1392(4) 0.3076(5) 0.6531(3) 0.052(3) Uani 1 1 d . . .
H29A H 0.172 0.2908 0.6718 0.078 Uiso 1 1 calc R . .
H29B H 0.101 0.2827 0.6544 0.078 Uiso 1 1 calc R . .
H29C H 0.1288 0.3478 0.6627 0.078 Uiso 1 1 calc R . .
C30 C 0.1259(3) 0.2889(4) 0.5721(3) 0.029(2) Uani 1 1 d . . .
H30 H 0.0851 0.2731 0.5781 0.035 Uiso 1 1 calc R . .
C31 C 0.1466(3) 0.2911(4) 0.5290(3) 0.0262(19) Uani 1 1 d . . .
C32 C 0.0722(4) 0.2998(4) 0.4714(2) 0.030(2) Uani 1 1 d . . .
H32 H 0.07 0.3414 0.4757 0.036 Uiso 1 1 calc R . .
C33 C 0.0357(3) 0.2696(4) 0.4380(3) 0.0276(19) Uani 1 1 d . . .
C34 C -0.0118(3) 0.2861(4) 0.4066(3) 0.030(2) Uani 1 1 d . . .
H34 H -0.0302 0.3242 0.4025 0.036 Uiso 1 1 calc R . .
C35 C -0.0249(4) 0.2336(4) 0.3833(3) 0.034(2) Uani 1 1 d . . .
H35 H -0.0539 0.23 0.3602 0.041 Uiso 1 1 calc R . .
C36 C 0.0138(3) 0.1863(3) 0.4010(3) 0.0240(18) Uani 1 1 d . . .
C37 C 0.0195(4) 0.1211(4) 0.3852(3) 0.032(2) Uani 1 1 d . . .
C38 C 0.0225(4) 0.1160(4) 0.3361(3) 0.033(2) Uani 1 1 d . . .
C39 C 0.0691(4) 0.1403(4) 0.3077(3) 0.039(2) Uani 1 1 d . . .
H39 H 0.1027 0.1642 0.3184 0.047 Uiso 1 1 calc R . .
C40 C 0.0644(4) 0.1282(4) 0.2640(3) 0.047(3) Uani 1 1 d . . .
H40 H 0.0949 0.1443 0.2449 0.056 Uiso 1 1 calc R . .
C41 C 0.0140(5) 0.0919(5) 0.2477(3) 0.060(3) Uani 1 1 d . . .
H41 H 0.0114 0.0841 0.2179 0.072 Uiso 1 1 calc R . .
C42 C -0.0309(5) 0.0681(5) 0.2751(4) 0.058(3) Uani 1 1 d . . .
H42 H -0.0642 0.0444 0.2639 0.069 Uiso 1 1 calc R . .
C43 C -0.0277(4) 0.0788(4) 0.3201(3) 0.040(2) Uani 1 1 d . . .
C44 C -0.0676(4) 0.0603(4) 0.3572(3) 0.042(2) Uani 1 1 d . . .
C45 C -0.1224(4) 0.0217(4) 0.3582(4) 0.057(3) Uani 1 1 d . . .
H45 H -0.1387 0.0039 0.333 0.068 Uiso 1 1 calc R . .
C46 C -0.1503(5) 0.0122(5) 0.3983(5) 0.065(3) Uani 1 1 d . . .
H46 H -0.1865 -0.0129 0.3999 0.078 Uiso 1 1 calc R . .
C47 C -0.1272(5) 0.0379(5) 0.4363(4) 0.057(3) Uani 1 1 d . . .
H47 H -0.148 0.0307 0.4627 0.068 Uiso 1 1 calc R . .
C48 C -0.0722(4) 0.0748(4) 0.4346(3) 0.042(2) Uani 1 1 d . . .
H48 H -0.056 0.0926 0.4599 0.051 Uiso 1 1 calc R . .
C49 C -0.0426(4) 0.0846(4) 0.3956(3) 0.032(2) Uani 1 1 d . . .
C50 C 0.0766(3) 0.0889(4) 0.4065(3) 0.0238(18) Uani 1 1 d . . .
C51 C 0.1071(4) 0.0341(4) 0.3920(3) 0.033(2) Uani 1 1 d . . .
H51 H 0.0965 0.0121 0.3672 0.039 Uiso 1 1 calc R . .
C52 C 0.1555(4) 0.0200(4) 0.4222(3) 0.032(2) Uani 1 1 d . . .
H52 H 0.183 -0.0134 0.4215 0.038 Uiso 1 1 calc R . .
C53 C 0.1546(3) 0.0657(4) 0.4534(3) 0.0266(19) Uani 1 1 d . . .
C54 C 0.1910(3) 0.0847(4) 0.4896(3) 0.032(2) Uani 1 1 d . . .
H54 H 0.2257 0.0615 0.4995 0.038 Uiso 1 1 calc R . .
C55 C 0.2082(3) 0.1513(4) 0.5484(3) 0.0251(19) Uani 1 1 d . . .
C56 C 0.1775(4) 0.1434(4) 0.5880(3) 0.030(2) Uani 1 1 d . . .
H56 H 0.134 0.1322 0.5882 0.035 Uiso 1 1 calc R . .
C57 C 0.2093(4) 0.1517(4) 0.6282(3) 0.032(2) Uani 1 1 d . . .
C58 C 0.1750(4) 0.1378(4) 0.6702(3) 0.046(2) Uani 1 1 d . . .
H58A H 0.1692 0.1745 0.6866 0.068 Uiso 1 1 calc R . .
H58B H 0.2004 0.1098 0.687 0.068 Uiso 1 1 calc R . .
H58C H 0.1334 0.1203 0.664 0.068 Uiso 1 1 calc R . .
C59 C 0.2730(4) 0.1731(4) 0.6270(3) 0.034(2) Uani 1 1 d . . .
C60 C 0.3096(4) 0.1839(5) 0.6704(3) 0.051(3) Uani 1 1 d . . .
H60A H 0.2857 0.2119 0.6881 0.076 Uiso 1 1 calc R . .
H60B H 0.3518 0.2003 0.6644 0.076 Uiso 1 1 calc R . .
H60C H 0.3142 0.1462 0.6857 0.076 Uiso 1 1 calc R . .
C61 C 0.3036(4) 0.1833(4) 0.5878(3) 0.032(2) Uani 1 1 d . . .
H61 H 0.3458 0.1981 0.5876 0.039 Uiso 1 1 calc R . .
C62 C 0.2719(4) 0.1716(4) 0.5479(3) 0.030(2) Uani 1 1 d . . .
C63 C 0.0374(4) 0.0976(4) 0.5297(3) 0.031(2) Uani 1 1 d . . .
H63 H 0.0715 0.0715 0.5232 0.037 Uiso 1 1 calc R . .
C64 C -0.0113(4) 0.0766(4) 0.5558(3) 0.040(2) Uani 1 1 d . . .
H64 H -0.0104 0.0371 0.5664 0.048 Uiso 1 1 calc R . .
C65 C -0.0617(4) 0.1145(4) 0.5662(3) 0.039(2) Uani 1 1 d . . .
H65 H -0.0949 0.1017 0.5846 0.047 Uiso 1 1 calc R . .
C66 C -0.0620(4) 0.1728(4) 0.5485(3) 0.038(2) Uani 1 1 d . . .
H66 H -0.0961 0.1992 0.5543 0.045 Uiso 1 1 calc R . .
C67 C -0.0117(4) 0.1908(4) 0.5226(3) 0.036(2) Uani 1 1 d . . .
H67 H -0.0121 0.2298 0.5111 0.043 Uiso 1 1 calc R . .
Co1 Co 0.26884(5) 0.22811(5) 0.45053(4) 0.0296(3) Uani 1 1 d . . .
Co2 Co 0.10952(5) 0.17912(5) 0.47348(4) 0.0262(3) Uani 1 1 d . . .
N1 N 0.3029(3) 0.1794(3) 0.5068(2) 0.0285(16) Uani 1 1 d . . .
N2 N 0.3530(3) 0.1941(3) 0.4284(2) 0.0305(17) Uani 1 1 d . . .
N3 N 0.2834(3) 0.2866(3) 0.4000(2) 0.0285(16) Uani 1 1 d . . .
N4 N 0.2341(3) 0.3104(3) 0.4771(2) 0.0297(16) Uani 1 1 d . . .
N5 N 0.1089(3) 0.2646(3) 0.4952(2) 0.0247(15) Uani 1 1 d . . .
N6 N 0.0495(3) 0.2100(3) 0.4332(2) 0.0261(16) Uani 1 1 d . . .
N7 N 0.1055(3) 0.1063(3) 0.4435(2) 0.0243(15) Uani 1 1 d . . .
N8 N 0.1756(3) 0.1355(3) 0.5095(2) 0.0267(16) Uani 1 1 d . . .
N9 N 0.0390(3) 0.1539(3) 0.5129(2) 0.0296(16) Uani 1 1 d . . .
O1 O 0.1799(3) 0.2003(2) 0.43564(18) 0.0294(13) Uani 1 1 d D . .
Cl1 Cl 0.09951(13) 0.53732(13) 0.33695(9) 0.0668(8) Uani 1 1 d . . .
Cl2 Cl 0.07911(13) 0.44234(13) 0.39978(10) 0.0696(8) Uani 1 1 d . . .
Cl3 Cl 0.18303(12) 0.52835(12) 0.41219(10) 0.0616(8) Uani 1 1 d . . .
Cl4 Cl 0.67388(15) -0.02606(17) 0.42269(14) 0.1118(15) Uani 1 1 d . . .
Cl5 Cl 0.5865(2) 0.03011(18) 0.48362(14) 0.1192(14) Uani 1 1 d . . .
Cl6 Cl 0.56994(13) 0.04698(15) 0.39078(12) 0.0856(10) Uani 1 1 d . . .
Cl7 Cl 0.68250(11) 0.26018(12) 0.23156(8) 0.0546(7) Uani 1 1 d . . .
Cl8 Cl 0.61436(11) 0.29523(12) 0.15300(8) 0.0512(7) Uani 1 1 d . . .
Cl9 Cl 0.64832(16) 0.38515(14) 0.21624(10) 0.0800(9) Uani 1 1 d . . .
C4S C 0.4286(10) 0.432(2) 0.2525(5) 0.28(4) Uiso 0.6 1 d PD A 1
H4S H 0.4154 0.3897 0.2548 0.34 Uiso 0.6 1 calc PR A 1
Cl10 Cl 0.4668(3) 0.4289(3) 0.2037(2) 0.118(2) Uiso 0.6 1 d PD A 1
Cl11 Cl 0.4715(4) 0.4375(4) 0.2987(3) 0.133(3) Uiso 0.6 1 d PD A 1
Cl12 Cl 0.3559(4) 0.4643(4) 0.2558(3) 0.137(3) Uiso 0.6 1 d PD A 1
C5S C 0.3459(7) 0.4513(12) 0.2346(7) 0.052(7) Uiso 0.4 1 d PD B 2
H5S H 0.3315 0.4156 0.2183 0.062 Uiso 0.4 1 calc PR B 2
Cl13 Cl 0.2830(4) 0.4548(4) 0.2663(3) 0.088(2) Uiso 0.4 1 d PD B 2
Cl14 Cl 0.3498(5) 0.4972(5) 0.1914(4) 0.126(4) Uiso 0.4 1 d PD B 2
Cl15 Cl 0.4175(4) 0.4203(4) 0.2523(3) 0.073(3) Uiso 0.4 1 d PD B 2
H1A H 0.169(5) 0.224(4) 0.416(3) 0.087 Uiso 1 1 d D . .

loop_
_atom_site_aniso_label
_atom_site_aniso_U_11
_atom_site_aniso_U_22
_atom_site_aniso_U_33
_atom_site_aniso_U_23
_atom_site_aniso_U_13
_atom_site_aniso_U_12
C1 0.037(5) 0.033(5) 0.023(5) 0.007(4) -0.002(4) -0.011(4)
C1S 0.052(6) 0.044(6) 0.048(7) -0.017(5) -0.002(5) 0.003(4)
C2 0.027(5) 0.035(5) 0.024(5) 0.004(4) 0.000(4) 0.001(4)
C2S 0.048(6) 0.041(7) 0.097(10) 0.014(6) -0.006(5) -0.006(5)
C3 0.021(5) 0.038(6) 0.042(6) -0.012(4) 0.000(4) 0.010(4)
C3S 0.042(6) 0.061(7) 0.037(6) -0.002(5) -0.005(4) -0.010(5)
C4 0.035(5) 0.045(6) 0.024(5) 0.003(4) 0.006(4) 0.002(4)
C5 0.019(5) 0.032(5) 0.032(5) -0.001(4) -0.004(4) 0.000(3)
C6 0.017(4) 0.034(5) 0.032(5) 0.003(4) 0.001(3) 0.003(3)
C7 0.038(5) 0.038(6) 0.020(5) -0.005(4) -0.004(4) 0.006(4)
C8 0.026(5) 0.054(7) 0.039(6) -0.007(5) -0.001(4) 0.011(4)
C9 0.030(5) 0.061(7) 0.048(7) -0.002(5) -0.016(4) 0.000(4)
C10 0.049(7) 0.067(8) 0.044(7) -0.018(6) -0.010(5) 0.012(5)
C11 0.046(6) 0.071(8) 0.029(6) -0.022(5) -0.010(5) 0.023(5)
C12 0.034(5) 0.048(6) 0.027(6) -0.007(5) -0.002(4) 0.016(4)
C13 0.049(6) 0.046(6) 0.025(6) 0.004(4) -0.002(4) 0.014(4)
C14 0.031(6) 0.073(8) 0.055(7) 0.010(6) 0.018(5) 0.016(5)
C15 0.032(6) 0.110(10) 0.046(8) 0.026(7) 0.018(5) 0.014(6)
C16 0.025(6) 0.091(9) 0.079(10) 0.017(7) 0.008(6) 0.005(5)
C17 0.026(5) 0.069(7) 0.041(6) 0.011(5) 0.009(4) -0.006(5)
C18 0.026(5) 0.057(7) 0.034(6) 0.006(5) 0.005(4) 0.014(4)
C19 0.032(5) 0.036(6) 0.019(5) 0.007(4) -0.006(4) -0.008(4)
C20 0.032(5) 0.041(6) 0.028(5) 0.001(4) 0.000(4) -0.002(4)
C21 0.039(5) 0.028(5) 0.033(5) 0.004(4) -0.002(4) -0.010(4)
C22 0.035(5) 0.036(6) 0.018(5) 0.008(4) -0.001(3) 0.002(4)
C23 0.032(5) 0.030(5) 0.025(5) -0.008(4) -0.002(4) -0.003(4)
C24 0.033(5) 0.030(5) 0.027(5) -0.005(4) -0.006(4) 0.006(4)
C25 0.020(5) 0.034(5) 0.042(6) -0.002(4) 0.006(4) -0.001(3)
C26 0.044(6) 0.030(5) 0.035(6) -0.008(4) 0.003(4) -0.009(4)
C27 0.063(6) 0.060(7) 0.015(5) -0.011(5) -0.006(4) -0.021(5)
C28 0.047(6) 0.026(5) 0.030(6) -0.003(4) 0.000(4) 0.005(4)
C29 0.054(6) 0.066(8) 0.036(7) 0.000(5) -0.004(5) -0.011(5)
C30 0.021(5) 0.032(5) 0.034(6) -0.010(4) 0.002(4) -0.008(3)
C31 0.021(4) 0.030(5) 0.028(5) -0.009(4) 0.002(4) 0.007(3)
C32 0.036(5) 0.042(6) 0.011(5) 0.002(4) 0.011(4) -0.008(4)
C33 0.020(4) 0.034(6) 0.028(5) -0.002(4) 0.002(3) 0.007(3)
C34 0.030(5) 0.037(6) 0.023(5) 0.001(4) -0.003(4) 0.008(4)
C35 0.035(5) 0.051(6) 0.017(5) 0.003(4) -0.005(3) 0.005(4)
C36 0.025(4) 0.026(5) 0.022(5) 0.000(4) 0.001(3) -0.004(3)
C37 0.033(5) 0.035(6) 0.028(5) 0.007(4) 0.005(4) -0.005(4)
C38 0.036(5) 0.039(6) 0.024(5) -0.001(4) -0.003(4) 0.010(4)
C39 0.043(6) 0.041(6) 0.032(6) -0.004(5) -0.003(4) 0.004(4)
C40 0.059(7) 0.055(7) 0.027(6) -0.004(5) -0.008(4) 0.012(5)
C41 0.064(7) 0.089(9) 0.026(6) -0.027(6) -0.011(5) 0.017(6)
C42 0.041(6) 0.078(8) 0.054(8) -0.035(6) -0.028(5) 0.002(5)
C43 0.032(5) 0.035(6) 0.052(7) -0.010(5) -0.013(4) 0.007(4)
C44 0.028(5) 0.047(6) 0.051(7) -0.012(5) -0.009(4) 0.013(4)
C45 0.043(6) 0.029(6) 0.099(10) -0.007(6) -0.010(6) -0.002(4)
C46 0.031(6) 0.045(7) 0.119(12) 0.002(7) 0.000(7) 0.000(5)
C47 0.047(7) 0.039(7) 0.083(9) 0.012(6) 0.008(6) 0.004(5)
C48 0.030(5) 0.039(6) 0.057(7) 0.004(5) 0.000(4) 0.004(4)
C49 0.031(5) 0.034(6) 0.030(6) -0.002(4) 0.001(4) 0.002(4)
C50 0.020(4) 0.031(5) 0.020(5) 0.004(4) 0.003(3) 0.001(3)
C51 0.038(5) 0.034(6) 0.026(5) -0.007(4) -0.001(4) 0.000(4)
C52 0.036(5) 0.031(5) 0.029(5) -0.001(4) 0.004(4) 0.007(4)
C53 0.026(5) 0.027(5) 0.027(5) 0.003(4) 0.001(4) -0.001(3)
C54 0.016(4) 0.037(6) 0.042(6) 0.004(4) 0.005(4) 0.001(4)
C55 0.019(5) 0.032(5) 0.024(5) -0.007(4) -0.004(3) 0.007(3)
C56 0.028(5) 0.039(6) 0.021(5) -0.002(4) 0.000(4) 0.006(4)
C57 0.033(5) 0.028(5) 0.036(6) 0.000(4) 0.004(4) 0.001(4)
C58 0.051(6) 0.053(7) 0.032(6) -0.010(5) 0.001(4) -0.008(4)
C59 0.053(6) 0.036(6) 0.014(5) 0.003(4) -0.007(4) 0.013(4)
C60 0.048(6) 0.072(8) 0.032(6) 0.005(5) -0.011(4) -0.018(5)
C61 0.028(5) 0.048(6) 0.021(5) 0.010(4) -0.002(4) 0.004(4)
C62 0.037(5) 0.030(5) 0.023(5) 0.004(4) 0.005(4) 0.009(4)
C63 0.027(5) 0.038(6) 0.028(5) 0.005(4) 0.003(4) 0.000(4)
C64 0.045(6) 0.037(6) 0.037(6) 0.015(5) 0.006(4) -0.002(4)
C65 0.027(5) 0.051(7) 0.041(6) -0.007(5) 0.018(4) -0.002(4)
C66 0.030(5) 0.033(6) 0.049(6) -0.001(5) 0.009(4) 0.008(4)
C67 0.036(5) 0.035(6) 0.038(6) 0.002(4) 0.001(4) 0.006(4)
Co1 0.0273(6) 0.0346(7) 0.0269(7) 0.0002(5) 0.0034(5) 0.0013(5)
Co2 0.0243(6) 0.0314(7) 0.0229(6) -0.0007(5) 0.0017(5) 0.0007(5)
N1 0.024(4) 0.037(4) 0.024(4) 0.008(3) 0.000(3) 0.001(3)
N2 0.023(4) 0.037(5) 0.031(5) 0.001(3) 0.006(3) -0.002(3)
N3 0.029(4) 0.025(4) 0.031(5) 0.002(3) 0.005(3) -0.001(3)
N4 0.026(4) 0.032(4) 0.032(5) 0.001(3) 0.000(3) -0.007(3)
N5 0.028(4) 0.029(4) 0.017(4) -0.004(3) 0.007(3) -0.001(3)
N6 0.023(4) 0.030(4) 0.025(4) 0.002(3) 0.009(3) -0.001(3)
N7 0.027(4) 0.028(4) 0.018(4) 0.002(3) 0.000(3) 0.004(3)
N8 0.025(4) 0.030(4) 0.025(4) -0.002(3) 0.004(3) 0.004(3)
N9 0.032(4) 0.032(4) 0.025(4) 0.006(3) 0.002(3) -0.008(3)
O1 0.033(3) 0.031(4) 0.024(4) 0.002(3) 0.006(2) -0.001(2)
Cl1 0.085(2) 0.061(2) 0.0541(19) 0.0068(15) -0.0155(14) -0.0037(14)
Cl2 0.0780(19) 0.0514(19) 0.079(2) 0.0096(16) -0.0101(15) -0.0110(14)
Cl3 0.0499(16) 0.0576(19) 0.077(2) 0.0018(15) -0.0125(13) 0.0023(12)
Cl4 0.075(2) 0.102(3) 0.158(4) 0.057(3) 0.036(2) 0.0446(19)
Cl5 0.174(4) 0.079(3) 0.104(3) 0.016(2) 0.022(3) 0.033(2)
Cl6 0.0608(19) 0.089(3) 0.107(3) 0.000(2) -0.0174(17) 0.0056(15)
Cl7 0.0593(16) 0.0595(18) 0.0450(17) -0.0053(13) -0.0068(11) 0.0119(12)
Cl8 0.0483(15) 0.0693(19) 0.0362(15) -0.0008(13) -0.0064(11) -0.0102(12)
Cl9 0.136(3) 0.053(2) 0.050(2) -0.0040(15) -0.0259(18) 0.0086(18)

loop_
_atom_type_symbol
_atom_type_description
_atom_type_scat_dispersion_real
_atom_type_scat_dispersion_imag
_atom_type_scat_source
C C 0.0033 0.0016 'International Tables Vol C Tables 4.2.6.8 and 6.1.1.4'
H H 0 0 'International Tables Vol C Tables 4.2.6.8 and 6.1.1.4'
Co Co 0.3494 0.9721 'International Tables Vol C Tables 4.2.6.8 and 6.1.1.4'
N N 0.0061 0.0033 'International Tables Vol C Tables 4.2.6.8 and 6.1.1.4'
O O 0.0106 0.006 'International Tables Vol C Tables 4.2.6.8 and 6.1.1.4'
Cl Cl 0.1484 0.1585 'International Tables Vol C Tables 4.2.6.8 and 6.1.1.4'

loop_
_geom_angle_atom_site_label_1
_geom_angle_atom_site_label_2
_geom_angle_atom_site_label_3
_geom_angle
_geom_angle_site_symmetry_1
_geom_angle_site_symmetry_3
_geom_angle_publ_flag
N1 C1 C2 118.9(7) . . ?
N1 C1 H1 120.5 . . ?
C2 C1 H1 120.5 . . ?
Cl3 C1S Cl2 111.7(5) . . ?
Cl3 C1S Cl1 111.1(5) . . ?
Cl2 C1S Cl1 109.6(5) . . ?
Cl3 C1S H1S 108.1 . . ?
Cl2 C1S H1S 108.1 . . ?
Cl1 C1S H1S 108.1 . . ?
C1 C2 N2 116.0(7) . . ?
C1 C2 C3 136.5(8) . . ?
N2 C2 C3 107.4(7) . . ?
Cl4 C2S Cl6 110.7(7) . . ?
Cl4 C2S Cl5 110.9(6) . . ?
Cl6 C2S Cl5 111.6(5) . . ?
Cl4 C2S H2S 107.8 . . ?
Cl6 C2S H2S 107.8 . . ?
Cl5 C2S H2S 107.8 . . ?
C4 C3 C2 107.6(7) . . ?
C4 C3 H3 126.2 . . ?
C2 C3 H3 126.2 . . ?
Cl9 C3S Cl7 112.9(5) . . ?
Cl9 C3S Cl8 110.0(5) . . ?
Cl7 C3S Cl8 111.0(5) . . ?
Cl9 C3S H3S 107.6 . . ?
Cl7 C3S H3S 107.6 . . ?
Cl8 C3S H3S 107.6 . . ?
C3 C4 C5 106.1(7) . . ?
C3 C4 H4 126.9 . . ?
C5 C4 H4 126.9 . . ?
N2 C5 C4 110.2(7) . . ?
N2 C5 C6 120.6(7) . . ?
C4 C5 C6 129.2(7) . . ?
C19 C6 C5 110.7(7) . . ?
C19 C6 C18 109.8(7) . . ?
C5 C6 C18 114.1(6) . . ?
C19 C6 C7 112.4(6) . . ?
C5 C6 C7 109.8(7) . . ?
C18 C6 C7 99.7(7) . . ?
C8 C7 C12 119.6(8) . . ?
C8 C7 C6 128.5(7) . . ?
C12 C7 C6 111.9(7) . . ?
C7 C8 C9 118.7(9) . . ?
C7 C8 H8 120.6 . . ?
C9 C8 H8 120.6 . . ?
C8 C9 C10 120.3(9) . . ?
C8 C9 H9 119.8 . . ?
C10 C9 H9 119.8 . . ?
C11 C10 C9 120.7(9) . . ?
C11 C10 H10 119.6 . . ?
C9 C10 H10 119.6 . . ?
C12 C11 C10 117.9(9) . . ?
C12 C11 H11 121.1 . . ?
C10 C11 H11 121.1 . . ?
C11 C12 C7 122.6(9) . . ?
C11 C12 C13 130.1(9) . . ?
C7 C12 C13 107.2(7) . . ?
C14 C13 C18 120.9(9) . . ?
C14 C13 C12 130.8(9) . . ?
C18 C13 C12 108.3(8) . . ?
C15 C14 C13 120.1(10) . . ?
C15 C14 H14 120 . . ?
C13 C14 H14 120 . . ?
C14 C15 C16 121.2(9) . . ?
C14 C15 H15 119.4 . . ?
C16 C15 H15 119.4 . . ?
C15 C16 C17 119.7(10) . . ?
C15 C16 H16 120.1 . . ?
C17 C16 H16 120.1 . . ?
C18 C17 C16 118.6(10) . . ?
C18 C17 H17 120.7 . . ?
C16 C17 H17 120.7 . . ?
C13 C18 C17 119.5(8) . . ?
C13 C18 C6 112.7(8) . . ?
C17 C18 C6 127.8(8) . . ?
N3 C19 C20 108.5(7) . . ?
N3 C19 C6 120.0(7) . . ?
C20 C19 C6 131.4(7) . . ?
C21 C20 C19 108.6(8) . . ?
C21 C20 H20 125.7 . . ?
C19 C20 H20 125.7 . . ?
C20 C21 C22 105.7(8) . . ?
C20 C21 H21 127.1 . . ?
C22 C21 H21 127.1 . . ?
N3 C22 C21 109.0(7) . . ?
N3 C22 C23 114.0(7) . . ?
C21 C22 C23 135.1(8) . . ?
N4 C23 C22 119.1(8) . . ?
N4 C23 H23 120.4 . . ?
C22 C23 H23 120.4 . . ?
C31 C24 C25 118.3(8) . . ?
C31 C24 N4 121.2(7) . . ?
C25 C24 N4 119.9(7) . . ?
C26 C25 C24 123.0(8) . . ?
C26 C25 H25 118.5 . . ?
C24 C25 H25 118.5 . . ?
C25 C26 C28 118.5(8) . . ?
C25 C26 C27 122.2(7) . . ?
C28 C26 C27 119.2(8) . . ?
C26 C27 H27A 109.5 . . ?
C26 C27 H27B 109.5 . . ?
H27A C27 H27B 109.5 . . ?
C26 C27 H27C 109.5 . . ?
H27A C27 H27C 109.5 . . ?
H27B C27 H27C 109.5 . . ?
C30 C28 C26 118.5(8) . . ?
C30 C28 C29 120.7(8) . . ?
C26 C28 C29 120.8(8) . . ?
C28 C29 H29A 109.5 . . ?
C28 C29 H29B 109.5 . . ?
H29A C29 H29B 109.5 . . ?
C28 C29 H29C 109.5 . . ?
H29A C29 H29C 109.5 . . ?
H29B C29 H29C 109.5 . . ?
C31 C30 C28 122.2(7) . . ?
C31 C30 H30 118.9 . . ?
C28 C30 H30 118.9 . . ?
C30 C31 C24 119.5(7) . . ?
C30 C31 N5 120.6(7) . . ?
C24 C31 N5 119.7(7) . . ?
N5 C32 C33 115.2(8) . . ?
N5 C32 H32 122.4 . . ?
C33 C32 H32 122.4 . . ?
N6 C33 C34 108.7(7) . . ?
N6 C33 C32 114.8(7) . . ?
C34 C33 C32 136.5(8) . . ?
C35 C34 C33 105.5(7) . . ?
C35 C34 H34 127.3 . . ?
C33 C34 H34 127.3 . . ?
C34 C35 C36 108.0(7) . . ?
C34 C35 H35 126 . . ?
C36 C35 H35 126 . . ?
N6 C36 C35 107.6(7) . . ?
N6 C36 C37 124.2(7) . . ?
C35 C36 C37 128.0(7) . . ?
C38 C37 C50 111.2(6) . . ?
C38 C37 C36 113.0(7) . . ?
C50 C37 C36 111.3(7) . . ?
C38 C37 C49 101.6(7) . . ?
C50 C37 C49 108.0(6) . . ?
C36 C37 C49 111.3(6) . . ?
C39 C38 C43 120.8(8) . . ?
C39 C38 C37 128.1(8) . . ?
C43 C38 C37 111.0(8) . . ?
C40 C39 C38 118.8(9) . . ?
C40 C39 H39 120.6 . . ?
C38 C39 H39 120.6 . . ?
C39 C40 C41 120.8(9) . . ?
C39 C40 H40 119.6 . . ?
C41 C40 H40 119.6 . . ?
C42 C41 C40 120.4(9) . . ?
C42 C41 H41 119.8 . . ?
C40 C41 H41 119.8 . . ?
C41 C42 C43 120.8(9) . . ?
C41 C42 H42 119.6 . . ?
C43 C42 H42 119.6 . . ?
C42 C43 C38 118.3(9) . . ?
C42 C43 C44 133.7(9) . . ?
C38 C43 C44 107.9(8) . . ?
C49 C44 C45 120.5(10) . . ?
C49 C44 C43 110.0(8) . . ?
C45 C44 C43 129.4(9) . . ?
C46 C45 C44 116.5(10) . . ?
C46 C45 H45 121.7 . . ?
C44 C45 H45 121.7 . . ?
C45 C46 C47 123.1(10) . . ?
C45 C46 H46 118.4 . . ?
C47 C46 H46 118.4 . . ?
C46 C47 C48 119.3(10) . . ?
C46 C47 H47 120.3 . . ?
C48 C47 H47 120.3 . . ?
C49 C48 C47 119.3(10) . . ?
C49 C48 H48 120.4 . . ?
C47 C48 H48 120.4 . . ?
C48 C49 C44 121.1(8) . . ?
C48 C49 C37 129.5(8) . . ?
C44 C49 C37 109.4(8) . . ?
N7 C50 C51 108.0(6) . . ?
N7 C50 C37 125.2(7) . . ?
C51 C50 C37 126.8(7) . . ?
C52 C51 C50 107.4(7) . . ?
C52 C51 H51 126.3 . . ?
C50 C51 H51 126.3 . . ?
C53 C52 C51 106.4(7) . . ?
C53 C52 H52 126.8 . . ?
C51 C52 H52 126.8 . . ?
N7 C53 C52 109.2(7) . . ?
N7 C53 C54 111.8(7) . . ?
C52 C53 C54 138.9(8) . . ?
N8 C54 C53 119.4(7) . . ?
N8 C54 H54 120.3 . . ?
C53 C54 H54 120.3 . . ?
C56 C55 C62 119.1(7) . . ?
C56 C55 N8 119.5(7) . . ?
C62 C55 N8 121.3(7) . . ?
C55 C56 C57 122.6(7) . . ?
C55 C56 H56 118.7 . . ?
C57 C56 H56 118.7 . . ?
C59 C57 C56 117.4(8) . . ?
C59 C57 C58 122.3(8) . . ?
C56 C57 C58 120.3(7) . . ?
C57 C58 H58A 109.5 . . ?
C57 C58 H58B 109.5 . . ?
H58A C58 H58B 109.5 . . ?
C57 C58 H58C 109.5 . . ?
H58A C58 H58C 109.5 . . ?
H58B C58 H58C 109.5 . . ?
C61 C59 C57 120.6(8) . . ?
C61 C59 C60 120.1(8) . . ?
C57 C59 C60 119.2(8) . . ?
C59 C60 H60A 109.5 . . ?
C59 C60 H60B 109.5 . . ?
H60A C60 H60B 109.5 . . ?
C59 C60 H60C 109.5 . . ?
H60A C60 H60C 109.5 . . ?
H60B C60 H60C 109.5 . . ?
C59 C61 C62 121.0(8) . . ?
C59 C61 H61 119.5 . . ?
C62 C61 H61 119.5 . . ?
C55 C62 C61 119.2(7) . . ?
C55 C62 N1 118.4(7) . . ?
C61 C62 N1 122.4(7) . . ?
N9 C63 C64 123.7(8) . . ?
N9 C63 H63 118.1 . . ?
C64 C63 H63 118.1 . . ?
C63 C64 C65 119.1(8) . . ?
C63 C64 H64 120.5 . . ?
C65 C64 H64 120.5 . . ?
C64 C65 C66 118.5(7) . . ?
C64 C65 H65 120.8 . . ?
C66 C65 H65 120.8 . . ?
C67 C66 C65 119.3(7) . . ?
C67 C66 H66 120.3 . . ?
C65 C66 H66 120.3 . . ?
N9 C67 C66 122.5(8) . . ?
N9 C67 H67 118.8 . . ?
C66 C67 H67 118.8 . . ?
O1 Co1 N2 127.2(3) . . ?
O1 Co1 N3 99.1(2) . . ?
N2 Co1 N3 81.5(3) . . ?
O1 Co1 N4 92.4(2) . . ?
N2 Co1 N4 138.0(2) . . ?
N3 Co1 N4 78.3(3) . . ?
O1 Co1 N1 109.3(2) . . ?
N2 Co1 N1 78.5(3) . . ?
N3 Co1 N1 151.3(2) . . ?
N4 Co1 N1 103.5(3) . . ?
N7 Co2 N6 87.7(3) . . ?
N7 Co2 O1 86.9(3) . . ?
N6 Co2 O1 90.8(2) . . ?
N7 Co2 N9 91.5(3) . . ?
N6 Co2 N9 91.0(3) . . ?
O1 Co2 N9 177.5(3) . . ?
N7 Co2 N8 83.4(3) . . ?
N6 Co2 N8 170.8(3) . . ?
O1 Co2 N8 86.2(2) . . ?
N9 Co2 N8 91.7(3) . . ?
N7 Co2 N5 169.3(3) . . ?
N6 Co2 N5 82.6(3) . . ?
O1 Co2 N5 88.6(2) . . ?
N9 Co2 N5 93.3(3) . . ?
N8 Co2 N5 106.0(3) . . ?
C1 N1 C62 120.2(7) . . ?
C1 N1 Co1 111.2(5) . . ?
C62 N1 Co1 128.5(5) . . ?
C5 N2 C2 108.7(6) . . ?
C5 N2 Co1 135.5(6) . . ?
C2 N2 Co1 114.7(5) . . ?
C19 N3 C22 108.1(7) . . ?
C19 N3 Co1 134.8(6) . . ?
C22 N3 Co1 115.3(5) . . ?
C23 N4 C24 123.7(7) . . ?
C23 N4 Co1 112.8(6) . . ?
C24 N4 Co1 123.1(5) . . ?
C32 N5 C31 118.7(7) . . ?
C32 N5 Co2 112.2(5) . . ?
C31 N5 Co2 128.8(5) . . ?
C36 N6 C33 110.2(6) . . ?
C36 N6 Co2 134.9(6) . . ?
C33 N6 Co2 114.8(5) . . ?
C50 N7 C53 109.1(6) . . ?
C50 N7 Co2 133.5(5) . . ?
C53 N7 Co2 114.8(5) . . ?
C54 N8 C55 119.0(7) . . ?
C54 N8 Co2 108.8(5) . . ?
C55 N8 Co2 132.1(5) . . ?
C63 N9 C67 116.9(7) . . ?
C63 N9 Co2 120.8(5) . . ?
C67 N9 Co2 122.2(6) . . ?
Co2 O1 Co1 129.5(3) . . ?
Co2 O1 H1A 113(8) . . ?
Co1 O1 H1A 102(8) . . ?
Cl12 C4S Cl11 113.2(12) . . ?
Cl12 C4S Cl10 119.5(14) . . ?
Cl11 C4S Cl10 120.4(14) . . ?
Cl12 C4S H4S 98.8 . . ?
Cl11 C4S H4S 98.8 . . ?
Cl10 C4S H4S 98.8 . . ?
Cl13 C5S Cl14 119.0(10) . . ?
Cl13 C5S Cl15 121.2(10) . . ?
Cl14 C5S Cl15 116.9(9) . . ?
Cl13 C5S H5S 95.7 . . ?
Cl14 C5S H5S 95.7 . . ?
Cl15 C5S H5S 95.7 . . ?

loop_
_geom_bond_atom_site_label_1
_geom_bond_atom_site_label_2
_geom_bond_distance
_geom_bond_site_symmetry_2
_geom_bond_publ_flag
C1 N1 1.318(10) . ?
C1 C2 1.387(11) . ?
C1 H1 0.93 . ?
C1S Cl3 1.733(9) . ?
C1S Cl2 1.758(10) . ?
C1S Cl1 1.763(10) . ?
C1S H1S 0.98 . ?
C2 N2 1.387(10) . ?
C2 C3 1.417(10) . ?
C2S Cl4 1.735(11) . ?
C2S Cl6 1.735(11) . ?
C2S Cl5 1.756(12) . ?
C2S H2S 0.98 . ?
C3 C4 1.387(11) . ?
C3 H3 0.93 . ?
C3S Cl9 1.724(10) . ?
C3S Cl7 1.740(10) . ?
C3S Cl8 1.769(9) . ?
C3S H3S 0.98 . ?
C4 C5 1.416(11) . ?
C4 H4 0.93 . ?
C5 N2 1.328(10) . ?
C5 C6 1.524(11) . ?
C6 C19 1.516(11) . ?
C6 C18 1.529(11) . ?
C6 C7 1.549(11) . ?
C7 C8 1.391(12) . ?
C7 C12 1.397(11) . ?
C8 C9 1.395(12) . ?
C8 H8 0.93 . ?
C9 C10 1.405(13) . ?
C9 H9 0.93 . ?
C10 C11 1.393(13) . ?
C10 H10 0.93 . ?
C11 C12 1.369(12) . ?
C11 H11 0.93 . ?
C12 C13 1.505(12) . ?
C13 C14 1.375(12) . ?
C13 C18 1.377(12) . ?
C14 C15 1.342(14) . ?
C14 H14 0.93 . ?
C15 C16 1.381(15) . ?
C15 H15 0.93 . ?
C16 C17 1.401(13) . ?
C16 H16 0.93 . ?
C17 C18 1.399(12) . ?
C17 H17 0.93 . ?
C19 N3 1.346(10) . ?
C19 C20 1.399(11) . ?
C20 C21 1.380(11) . ?
C20 H20 0.93 . ?
C21 C22 1.406(11) . ?
C21 H21 0.93 . ?
C22 N3 1.379(10) . ?
C22 C23 1.423(11) . ?
C23 N4 1.303(10) . ?
C23 H23 0.93 . ?
C24 C31 1.394(11) . ?
C24 C25 1.394(11) . ?
C24 N4 1.411(10) . ?
C25 C26 1.385(12) . ?
C25 H25 0.93 . ?
C26 C28 1.412(11) . ?
C26 C27 1.519(11) . ?
C27 H27A 0.96 . ?
C27 H27B 0.96 . ?
C27 H27C 0.96 . ?
C28 C30 1.394(11) . ?
C28 C29 1.518(12) . ?
C29 H29A 0.96 . ?
C29 H29B 0.96 . ?
C29 H29C 0.96 . ?
C30 C31 1.387(11) . ?
C30 H30 0.93 . ?
C31 N5 1.421(10) . ?
C32 N5 1.307(10) . ?
C32 C33 1.434(11) . ?
C32 H32 0.93 . ?
C33 N6 1.355(10) . ?
C33 C34 1.420(10) . ?
C34 C35 1.390(11) . ?
C34 H34 0.93 . ?
C35 C36 1.421(11) . ?
C35 H35 0.93 . ?
C36 N6 1.337(9) . ?
C36 C37 1.524(11) . ?
C37 C38 1.509(11) . ?
C37 C50 1.523(11) . ?
C37 C49 1.548(11) . ?
C38 C39 1.402(11) . ?
C38 C43 1.409(12) . ?
C39 C40 1.369(12) . ?
C39 H39 0.93 . ?
C40 C41 1.405(13) . ?
C40 H40 0.93 . ?
C41 C42 1.356(14) . ?
C41 H41 0.93 . ?
C42 C43 1.399(13) . ?
C42 H42 0.93 . ?
C43 C44 1.460(13) . ?
C44 C49 1.392(12) . ?
C44 C45 1.416(13) . ?
C45 C46 1.373(15) . ?
C45 H45 0.93 . ?
C46 C47 1.379(15) . ?
C46 H46 0.93 . ?
C47 C48 1.399(13) . ?
C47 H47 0.93 . ?
C48 C49 1.357(12) . ?
C48 H48 0.93 . ?
C50 N7 1.335(9) . ?
C50 C51 1.434(11) . ?
C51 C52 1.396(11) . ?
C51 H51 0.93 . ?
C52 C53 1.391(11) . ?
C52 H52 0.93 . ?
C53 N7 1.387(9) . ?
C53 C54 1.404(11) . ?
C54 N8 1.317(10) . ?
C54 H54 0.93 . ?
C55 C56 1.381(11) . ?
C55 C62 1.388(10) . ?
C55 N8 1.413(10) . ?
C56 C57 1.406(11) . ?
C56 H56 0.93 . ?
C57 C59 1.399(11) . ?
C57 C58 1.501(11) . ?
C58 H58A 0.96 . ?
C58 H58B 0.96 . ?
C58 H58C 0.96 . ?
C59 C61 1.374(11) . ?
C59 C60 1.548(11) . ?
C60 H60A 0.96 . ?
C60 H60B 0.96 . ?
C60 H60C 0.96 . ?
C61 C62 1.411(11) . ?
C61 H61 0.93 . ?
C62 N1 1.423(10) . ?
C63 N9 1.347(10) . ?
C63 C64 1.366(11) . ?
C63 H63 0.93 . ?
C64 C65 1.373(11) . ?
C64 H64 0.93 . ?
C65 C66 1.397(12) . ?
C65 H65 0.93 . ?
C66 C67 1.367(11) . ?
C66 H66 0.93 . ?
C67 N9 1.358(10) . ?
C67 H67 0.93 . ?
Co1 O1 1.987(5) . ?
Co1 N2 2.010(6) . ?
Co1 N3 2.037(7) . ?
Co1 N4 2.115(7) . ?
Co1 N1 2.150(6) . ?
Co2 N7 1.855(6) . ?
Co2 N6 1.878(6) . ?
Co2 O1 1.916(5) . ?
Co2 N9 1.971(6) . ?
Co2 N8 2.000(6) . ?
Co2 N5 2.002(6) . ?
O1 H1A 0.82(2) . ?
C4S Cl12 1.663(15) . ?
C4S Cl11 1.672(15) . ?
C4S Cl10 1.690(14) . ?
C4S H4S 0.98 . ?
C5S Cl13 1.622(12) . ?
C5S Cl14 1.670(13) . ?
C5S Cl15 1.715(12) . ?
C5S H5S 0.98 . ?
